data_7125819
loop_
_publ_author_name
'Wang, Yijie'
'Liu, Di'
'Yin, Jianbo'
'Shang, Yanxue'
'Du, Juan'
'Kang, Zixi'
'Wang, Rongming'
'Chen, Yanli'
'Sun, Daofeng'
'Jiang, Jianzhuang'

_publ_section_title
;
 An ultrafast responsive NO<sub>2</sub> gas sensor based on a
 hydrogen-bonded organic framework material.
;
_journal_issue 5
_journal_name_full 'Chemical communications (Cambridge, England)'
_journal_page_first 703
_journal_page_last 706
_journal_paper_doi 10.1039/c9cc09171h
_journal_volume 56
_journal_year 2020
_chemical_formula_moiety 'C28 H21 N12, 2(C3 H7 N O), H2 O'
_chemical_formula_sum 'C34 H37 N14 O3'
_chemical_formula_weight 689.77
_chemical_name_systematic HOF
_space_group_crystal_system monoclinic
_space_group_IT_number 14
_space_group_name_Hall '-P 2ybc'
_space_group_name_H-M_alt 'P 1 21/c 1'
_atom_sites_solution_hydrogens mixed
_atom_sites_solution_primary iterative
_audit_creation_date 2019-11-25
_audit_creation_method
;
Olex2 1.2
(compiled 2018.05.29 svn.r3508 for OlexSys, GUI svn.r5506)
;
_audit_update_record
;
2019-11-25 deposited with the CCDC.	2019-11-29 downloaded from the CCDC.
;
_cell_angle_alpha 90
_cell_angle_beta 90.790(3)
_cell_angle_gamma 90
_cell_formula_units_Z 4
_cell_length_a 16.2396(6)
_cell_length_b 6.5461(2)
_cell_length_c 33.4443(11)
_cell_measurement_reflns_used 3260
_cell_measurement_temperature 150(2)
_cell_measurement_theta_max 68.2150
_cell_measurement_theta_min 5.2790
_cell_volume 3555.0(2)
_computing_molecular_graphics 'Olex2 (Dolomanov et al., 2009)'
_computing_publication_material 'Olex2 (Dolomanov et al., 2009)'
_computing_structure_refinement 'ShelXL (Sheldrick, 2015)'
_computing_structure_solution 'olex2.solve (Bourhis et al., 2015)'
_diffrn_ambient_temperature 150
_diffrn_measured_fraction_theta_full 0.966
_diffrn_measured_fraction_theta_max 0.949
_diffrn_measurement_device_type 'multiwire proportional'
_diffrn_measurement_method 'phi and omega scans'
_diffrn_radiation_monochromator graphite
_diffrn_radiation_type CuK\a
_diffrn_radiation_wavelength 1.54178
_diffrn_reflns_av_R_equivalents 0.0293
_diffrn_reflns_av_unetI/netI 0.0517
_diffrn_reflns_Laue_measured_fraction_full 0.966
_diffrn_reflns_Laue_measured_fraction_max 0.949
_diffrn_reflns_limit_h_max 17
_diffrn_reflns_limit_h_min -19
_diffrn_reflns_limit_k_max 7
_diffrn_reflns_limit_k_min -5
_diffrn_reflns_limit_l_max 31
_diffrn_reflns_limit_l_min -40
_diffrn_reflns_number 12711
_diffrn_reflns_point_group_measured_fraction_full 0.966
_diffrn_reflns_point_group_measured_fraction_max 0.949
_diffrn_reflns_theta_full 67.679
_diffrn_reflns_theta_max 70.603
_diffrn_reflns_theta_min 3.768
_exptl_absorpt_coefficient_mu 0.722
_exptl_absorpt_correction_T_max 68.2150
_exptl_absorpt_correction_T_min 5.2790
_exptl_crystal_colour 'clear light violet'
_exptl_crystal_colour_lustre clear
_exptl_crystal_colour_modifier light
_exptl_crystal_colour_primary violet
_exptl_crystal_density_diffrn 1.289
_exptl_crystal_density_method 'not measured'
_exptl_crystal_description needle
_exptl_crystal_F_000 1452
_exptl_crystal_recrystallization_method 'Re-crystallisation from solvent: DMF'
_exptl_crystal_size_max 0.5
_exptl_crystal_size_mid 0.1
_exptl_crystal_size_min 0.1
_refine_diff_density_max 0.612
_refine_diff_density_min -0.673
_refine_diff_density_rms 0.061
_refine_ls_extinction_method none
_refine_ls_goodness_of_fit_ref 1.023
_refine_ls_hydrogen_treatment mixed
_refine_ls_matrix_type full
_refine_ls_number_parameters 472
_refine_ls_number_reflns 6450
_refine_ls_number_restraints 4
_refine_ls_restrained_S_all 1.023
_refine_ls_R_factor_all 0.1054
_refine_ls_R_factor_gt 0.0723
_refine_ls_shift/su_max 0.001
_refine_ls_shift/su_mean 0.000
_refine_ls_structure_factor_coef Fsqd
_refine_ls_weighting_details
;
 w=1/[\s^2^(Fo^2^)+(0.1111P)^2^+1.6540P]
 where P=(Fo^2^+2Fc^2^)/3
;
_refine_ls_weighting_scheme calc
_refine_ls_wR_factor_gt 0.1787
_refine_ls_wR_factor_ref 0.2069
_reflns_Friedel_coverage 0.000
_reflns_number_gt 4410
_reflns_number_total 6450
_reflns_threshold_expression 'I > 2\s(I)'
_cod_data_source_file c9cc09171h2.cif
_cod_data_source_block UPC-H4a
_cod_depositor_comments 'Adding full bibliography for 7125818--7125819.cif.'
_cod_database_code 7125819
_shelxl_version_number 2013-2
_shelx_space_group_comment
;
The symmetry employed for this shelxl refinement is uniquely defined
by the following loop, which should always be used as a source of
symmetry information in preference to the above space-group names.
They are only intended as comments.
;
_shelx_estimated_absorpt_t_max 0.931
_shelx_estimated_absorpt_t_min 0.714
_olex2_refinement_description
;
1. Fixed Uiso
 At 1.2 times of:
  All C(H) groups, All N(H,H) groups
 At 1.5 times of:
  All C(H,H,H) groups
2. Restrained distances
 H1WB-O1W
 0.85 with sigma of 0.01
 O1W-H1WA
 0.85 with sigma of 0.01
 H1WA-H1WB
 1.34 with sigma of 0.01
 H1WB-H6A
 2.2 with sigma of 0.01
3.a Me refined with riding coordinates:
 C30(H30A,H30B,H30C), C29(H29A,H29B,H29C), C33(H33A,H33B,H33C), C32(H32A,H32B,
 H32C)
3.b Aromatic/amide H refined with riding coordinates:
 C27(H27), C22(H22), C20(H20), C18(H18), C17(H17), C14(H14), C11(H11),
 C10(H10), C7(H7), C5(H5), C2(H2A), C1(H1), C31(H31), C34(H34)
3.c X=CH2 refined with riding coordinates:
 N4(H4A,H4B), N6(H6A,H6B), N5(H5A,H5B), N3(H3A,H3B)
;
_olex2_submission_special_instructions 'No special instructions were received'

loop_
_space_group_symop_operation_xyz
'x, y, z'
'-x, y+1/2, -z+1/2'
'-x, -y, -z'
'x, -y-1/2, z-1/2'

loop_
_atom_site_label
_atom_site_type_symbol
_atom_site_fract_x
_atom_site_fract_y
_atom_site_fract_z
_atom_site_U_iso_or_equiv
_atom_site_adp_type
_atom_site_occupancy
_atom_site_site_symmetry_order
_atom_site_calc_flag
_atom_site_refinement_flags_posn
N2 N 0.39184(15) 0.3280(4) 0.48881(7) 0.0274(5) Uani 1 1 d .
N1 N 0.56604(14) 0.2982(4) 0.46823(7) 0.0286(5) Uani 1 1 d .
N8 N 0.39897(16) -0.9163(4) 0.28265(7) 0.0333(6) Uani 1 1 d .
C28 C 0.40631(17) -0.5960(4) 0.33307(8) 0.0283(6) Uani 1 1 d .
N12 N 1.16309(15) 0.1069(4) 0.38328(8) 0.0358(6) Uani 1 1 d .
N11 N 0.34293(15) -0.7238(4) 0.33681(7) 0.0312(5) Uani 1 1 d .
N10 N 0.46651(15) -0.6137(4) 0.30628(7) 0.0337(6) Uani 1 1 d .
N9 N 1.05366(16) 0.0481(4) 0.42889(8) 0.0386(6) Uani 1 1 d .
C27 C 0.45911(18) -0.2498(5) 0.35116(8) 0.0308(6) Uani 1 1 d .
H27 H 0.4842 -0.2441 0.3264 0.037 Uiso 1 1 calc R
C26 C 0.41285(17) -0.4207(4) 0.36094(8) 0.0288(6) Uani 1 1 d .
C25 C 0.34325(18) -0.8839(5) 0.31116(8) 0.0320(6) Uani 1 1 d .
N7 N 1.06529(16) 0.3707(4) 0.39719(8) 0.0393(6) Uani 1 1 d .
N4 N 1.14880(17) -0.1994(4) 0.41481(9) 0.0429(7) Uani 1 1 d .
H4A H 1.1917 -0.2423 0.4026 0.051 Uiso 1 1 calc R
H4B H 1.1234 -0.2789 0.4310 0.051 Uiso 1 1 calc R
C24 C 0.43570(17) -0.0973(4) 0.41543(8) 0.0276(6) Uani 1 1 d .
C23 C 0.53691(17) 0.1270(4) 0.44917(8) 0.0279(6) Uani 1 1 d .
C22 C 0.91291(18) 0.1812(5) 0.46813(9) 0.0370(7) Uani 1 1 d .
H22 H 0.9392 0.0636 0.4773 0.044 Uiso 1 1 calc R
N6 N 0.28186(16) -1.0171(4) 0.31507(8) 0.0389(6) Uani 1 1 d .
H6A H 0.2786 -1.1214 0.2995 0.047 Uiso 1 1 calc DR
H6B H 0.2455 -0.9989 0.3332 0.047 Uiso 1 1 calc R
C21 C 0.64978(17) 0.2929(5) 0.46341(8) 0.0289(6) Uani 1 1 d .
C20 C 0.37589(18) -0.4258(5) 0.39832(8) 0.0314(6) Uani 1 1 d .
H20 H 0.3426 -0.5357 0.4051 0.038 Uiso 1 1 calc R
C19 C 0.45847(19) -0.7765(5) 0.28152(8) 0.0321(6) Uani 1 1 d .
C18 C 0.67350(18) 0.1107(5) 0.44153(9) 0.0352(7) Uani 1 1 d .
H18 H 0.7267 0.0733 0.4346 0.042 Uiso 1 1 calc R
C17 C 0.30239(17) 0.1250(5) 0.45622(9) 0.0334(6) Uani 1 1 d .
H17 H 0.2808 0.0234 0.4397 0.040 Uiso 1 1 calc R
C16 C 0.45440(17) 0.0708(4) 0.44420(8) 0.0285(6) Uani 1 1 d .
C15 C 0.95108(18) 0.3069(5) 0.44052(10) 0.0382(7) Uani 1 1 d .
C14 C 0.46870(17) -0.0897(5) 0.37714(8) 0.0303(6) Uani 1 1 d .
H14 H 0.4976 0.0256 0.3692 0.036 Uiso 1 1 calc R
C13 C 0.31389(17) 0.3899(4) 0.49888(8) 0.0297(6) Uani 1 1 d .
C12 C 0.38758(17) 0.1682(4) 0.46257(8) 0.0289(6) Uani 1 1 d .
N5 N 0.51688(18) -0.7960(4) 0.25413(8) 0.0424(7) Uani 1 1 d .
H5A H 0.5156 -0.8971 0.2377 0.051 Uiso 1 1 calc R
H5B H 0.5559 -0.7074 0.2529 0.051 Uiso 1 1 calc R
C11 C 0.38837(19) -0.2679(5) 0.42543(8) 0.0322(6) Uani 1 1 d .
H11 H 0.3649 -0.2757 0.4506 0.039 Uiso 1 1 calc R
C10 C 0.83554(18) 0.2319(5) 0.48192(9) 0.0369(7) Uani 1 1 d .
H10 H 0.8105 0.1483 0.5007 0.044 Uiso 1 1 calc R
C9 C 1.13319(19) 0.2972(5) 0.37887(9) 0.0360(7) Uani 1 1 d .
C8 C 1.12147(19) -0.0093(5) 0.40862(9) 0.0360(7) Uani 1 1 d .
C7 C 0.25819(18) 0.2586(5) 0.47860(9) 0.0350(7) Uani 1 1 d .
H7 H 0.2011 0.2628 0.4803 0.042 Uiso 1 1 calc R
C6 C 0.79463(18) 0.4053(5) 0.46826(9) 0.0336(7) Uani 1 1 d .
C5 C 0.60502(18) 0.0077(5) 0.43325(9) 0.0341(7) Uani 1 1 d .
H5 H 0.6011 -0.1165 0.4199 0.041 Uiso 1 1 calc R
C4 C 0.70602(17) 0.4389(5) 0.47791(8) 0.0305(6) Uani 1 1 d .
C3 C 1.02926(18) 0.2394(5) 0.42144(9) 0.0364(7) Uani 1 1 d .
N3 N 1.17309(18) 0.4225(5) 0.35401(9) 0.0483(7) Uani 1 1 d .
H3A H 1.2159 0.3799 0.3417 0.058 Uiso 1 1 calc R
H3B H 1.1558 0.5454 0.3504 0.058 Uiso 1 1 calc R
C2 C 0.8361(2) 0.5366(6) 0.44290(12) 0.0499(9) Uani 1 1 d .
H2A H 0.8114 0.6586 0.4350 0.060 Uiso 1 1 calc R
C1 C 0.9137(2) 0.4885(6) 0.42920(12) 0.0512(9) Uani 1 1 d .
H1 H 0.9409 0.5784 0.4123 0.061 Uiso 1 1 calc R
O1 O 1.0914(2) 0.7670(6) 0.30942(11) 0.0813(10) Uani 1 1 d .
O1W O 0.2239(4) -1.3596(6) 0.26317(14) 0.1098(15) Uani 1 1 d D
N13 N 1.0051(3) 1.0354(9) 0.31109(17) 0.1007(17) Uani 1 1 d .
C31 C 1.0648(7) 0.9316(17) 0.3045(4) 0.252(9) Uani 1 1 d .
H31 H 1.1031 1.0093 0.2907 0.302 Uiso 1 1 calc R
C30 C 0.9847(11) 1.2270(17) 0.3006(4) 0.310(11) Uani 1 1 d .
H30A H 0.9317 1.2600 0.3112 0.465 Uiso 1 1 calc R
H30B H 0.9827 1.2377 0.2720 0.465 Uiso 1 1 calc R
H30C H 1.0251 1.3202 0.3112 0.465 Uiso 1 1 calc R
C29 C 0.9460(7) 0.931(3) 0.3358(3) 0.262(9) Uani 1 1 d .
H29A H 0.8997 1.0189 0.3402 0.393 Uiso 1 1 calc R
H29B H 0.9713 0.8963 0.3610 0.393 Uiso 1 1 calc R
H29C H 0.9277 0.8088 0.3225 0.393 Uiso 1 1 calc R
N14 N 0.2859(3) -1.8978(15) 0.1817(2) 0.136(3) Uani 1 1 d .
O2 O 0.2095(7) -1.7316(12) 0.2268(3) 0.266(6) Uani 1 1 d .
C34 C 0.2388(6) -1.8863(14) 0.2126(3) 0.133(3) Uani 1 1 d .
H34 H 0.2261 -2.0086 0.2253 0.159 Uiso 1 1 calc R
C33 C 0.3198(6) -2.075(3) 0.1667(4) 0.264(10) Uani 1 1 d .
H33A H 0.3524 -2.0428 0.1438 0.396 Uiso 1 1 calc R
H33B H 0.2765 -2.1674 0.1590 0.396 Uiso 1 1 calc R
H33C H 0.3540 -2.1374 0.1868 0.396 Uiso 1 1 calc R
C32 C 0.3101(7) -1.706(3) 0.1659(7) 0.408(17) Uani 1 1 d .
H32A H 0.3447 -1.7278 0.1432 0.612 Uiso 1 1 calc R
H32B H 0.3399 -1.6308 0.1860 0.612 Uiso 1 1 calc R
H32C H 0.2621 -1.6308 0.1577 0.612 Uiso 1 1 calc R
H2 H 0.4321(19) 0.390(4) 0.4964(8) 0.017(7) Uiso 1 1 d .
H1WA H 0.211(3) -1.486(3) 0.2594(14) 0.073(15) Uiso 1 1 d D
H1WB H 0.272(2) -1.355(9) 0.2525(17) 0.24(6) Uiso 1 1 d D

loop_
_atom_site_aniso_label
_atom_site_aniso_U_11
_atom_site_aniso_U_22
_atom_site_aniso_U_33
_atom_site_aniso_U_23
_atom_site_aniso_U_13
_atom_site_aniso_U_12
N2 0.0199(11) 0.0290(13) 0.0334(11) -0.0045(10) 0.0068(9) -0.0023(10)
N1 0.0262(12) 0.0261(12) 0.0337(11) -0.0037(10) 0.0096(9) -0.0010(10)
N8 0.0378(14) 0.0290(13) 0.0333(12) -0.0039(10) 0.0116(10) -0.0001(11)
C28 0.0302(14) 0.0280(15) 0.0271(12) 0.0010(11) 0.0106(10) 0.0004(12)
N12 0.0310(13) 0.0347(15) 0.0419(13) -0.0046(11) 0.0099(10) 0.0020(11)
N11 0.0327(13) 0.0295(13) 0.0316(11) -0.0044(10) 0.0108(9) 0.0004(10)
N10 0.0359(13) 0.0326(14) 0.0331(12) -0.0001(11) 0.0161(10) -0.0002(11)
N9 0.0318(13) 0.0351(15) 0.0491(14) 0.0002(12) 0.0126(11) 0.0040(12)
C27 0.0321(15) 0.0322(16) 0.0284(12) 0.0033(12) 0.0088(11) 0.0016(12)
C26 0.0284(14) 0.0277(15) 0.0305(13) -0.0021(12) 0.0050(11) 0.0024(11)
C25 0.0326(15) 0.0305(16) 0.0333(13) 0.0012(12) 0.0082(11) -0.0006(12)
N7 0.0305(13) 0.0335(14) 0.0542(15) -0.0001(12) 0.0159(11) 0.0065(11)
N4 0.0404(15) 0.0328(15) 0.0559(16) -0.0035(13) 0.0134(12) 0.0041(12)
C24 0.0273(14) 0.0242(14) 0.0315(13) -0.0023(11) 0.0042(10) 0.0031(11)
C23 0.0270(14) 0.0276(14) 0.0292(12) -0.0012(11) 0.0072(10) 0.0029(11)
C22 0.0254(14) 0.0382(18) 0.0475(16) 0.0041(14) 0.0074(12) 0.0033(13)
N6 0.0388(14) 0.0357(15) 0.0428(13) -0.0112(12) 0.0160(11) -0.0065(12)
C21 0.0228(13) 0.0328(15) 0.0313(13) -0.0023(12) 0.0089(10) 0.0020(12)
C20 0.0349(15) 0.0261(15) 0.0337(13) -0.0004(12) 0.0121(11) -0.0009(12)
C19 0.0387(16) 0.0267(15) 0.0311(13) -0.0002(12) 0.0134(11) 0.0010(12)
C18 0.0267(14) 0.0372(17) 0.0419(15) -0.0079(13) 0.0088(12) 0.0064(13)
C17 0.0275(14) 0.0302(16) 0.0427(15) -0.0056(13) 0.0052(12) -0.0053(12)
C16 0.0287(14) 0.0251(14) 0.0319(13) 0.0013(11) 0.0088(11) 0.0001(11)
C15 0.0248(15) 0.0386(18) 0.0517(17) 0.0012(15) 0.0120(13) 0.0001(13)
C14 0.0299(14) 0.0295(15) 0.0316(13) 0.0038(12) 0.0073(11) -0.0022(12)
C13 0.0245(13) 0.0296(15) 0.0354(13) 0.0008(12) 0.0108(11) -0.0011(12)
C12 0.0295(14) 0.0263(15) 0.0310(13) 0.0003(11) 0.0093(11) -0.0019(12)
N5 0.0500(17) 0.0339(15) 0.0442(14) -0.0089(12) 0.0262(12) -0.0064(13)
C11 0.0365(15) 0.0319(16) 0.0284(13) -0.0013(12) 0.0102(11) 0.0012(13)
C10 0.0274(15) 0.0432(18) 0.0405(15) 0.0040(14) 0.0120(12) -0.0006(13)
C9 0.0311(15) 0.0355(17) 0.0417(15) -0.0044(13) 0.0086(12) 0.0011(13)
C8 0.0308(15) 0.0353(17) 0.0420(15) -0.0047(13) 0.0057(12) 0.0015(13)
C7 0.0259(14) 0.0318(16) 0.0477(16) -0.0026(13) 0.0097(12) -0.0035(12)
C6 0.0258(14) 0.0336(16) 0.0417(15) -0.0075(13) 0.0132(11) 0.0016(12)
C5 0.0302(15) 0.0332(16) 0.0390(14) -0.0090(13) 0.0069(12) 0.0054(13)
C4 0.0247(14) 0.0321(16) 0.0350(13) -0.0012(12) 0.0123(11) -0.0012(12)
C3 0.0274(15) 0.0370(18) 0.0450(16) -0.0013(14) 0.0091(12) 0.0016(13)
N3 0.0467(17) 0.0386(16) 0.0603(17) 0.0052(14) 0.0257(14) 0.0087(13)
C2 0.0370(18) 0.0355(18) 0.078(2) 0.0117(17) 0.0253(17) 0.0096(15)
C1 0.0383(18) 0.0382(19) 0.078(2) 0.0147(18) 0.0313(17) 0.0047(15)
O1 0.087(2) 0.067(2) 0.090(2) 0.0069(18) -0.0023(19) 0.0153(19)
O1W 0.160(5) 0.079(3) 0.091(3) -0.019(2) 0.024(3) -0.049(3)
N13 0.092(3) 0.093(4) 0.116(4) -0.030(3) -0.053(3) 0.026(3)
C31 0.251(12) 0.200(10) 0.297(14) -0.171(10) -0.217(12) 0.161(10)
C30 0.48(2) 0.137(8) 0.302(15) -0.027(10) -0.322(17) 0.038(12)
C29 0.173(10) 0.49(3) 0.125(7) -0.041(12) 0.003(7) -0.174(14)
N14 0.068(3) 0.215(8) 0.124(5) 0.081(5) -0.004(3) -0.015(4)
O2 0.344(12) 0.163(6) 0.287(10) -0.134(7) -0.160(9) 0.139(8)
C34 0.188(9) 0.105(6) 0.103(5) -0.004(5) -0.030(6) 0.000(6)
C33 0.120(8) 0.42(2) 0.252(14) -0.177(16) -0.058(8) 0.122(11)
C32 0.097(7) 0.45(3) 0.67(4) 0.43(3) 0.059(14) -0.009(12)

loop_
_atom_type_symbol
_atom_type_description
_atom_type_scat_dispersion_real
_atom_type_scat_dispersion_imag
_atom_type_scat_source
C C 0.0181 0.0091 'International Tables Vol C Tables 4.2.6.8 and 6.1.1.4'
H H 0.0000 0.0000 'International Tables Vol C Tables 4.2.6.8 and 6.1.1.4'
N N 0.0311 0.0180 'International Tables Vol C Tables 4.2.6.8 and 6.1.1.4'
O O 0.0492 0.0322 'International Tables Vol C Tables 4.2.6.8 and 6.1.1.4'

loop_
_geom_angle_atom_site_label_1
_geom_angle_atom_site_label_2
_geom_angle_atom_site_label_3
_geom_angle
_geom_angle_site_symmetry_1
_geom_angle_site_symmetry_3
C12 N2 C13 110.1(2) . .
C23 N1 C21 105.1(2) . .
C19 N8 C25 114.1(3) . .
N11 C28 N10 125.4(3) . .
N11 C28 C26 118.4(2) . .
N10 C28 C26 116.2(3) . .
C8 N12 C9 114.4(3) . .
C28 N11 C25 114.6(2) . .
C28 N10 C19 114.3(3) . .
C3 N9 C8 114.1(3) . .
C14 C27 C26 121.6(3) . .
C27 C26 C28 120.7(2) . .
C27 C26 C20 118.1(3) . .
C20 C26 C28 121.2(3) . .
N8 C25 N11 125.6(3) . .
N6 C25 N8 118.6(3) . .
N6 C25 N11 115.8(2) . .
C3 N7 C9 114.5(3) . .
C14 C24 C16 119.2(3) . .
C14 C24 C11 117.8(3) . .
C11 C24 C16 122.9(2) . .
N1 C23 C16 126.5(2) . .
N1 C23 C5 110.4(2) . .
C16 C23 C5 123.1(3) . .
C10 C22 C15 119.7(3) . .
N1 C21 C18 110.5(3) . .
N1 C21 C4 125.7(3) . .
C4 C21 C18 123.8(3) . .
C11 C20 C26 120.5(3) . .
N8 C19 N10 125.9(3) . .
N8 C19 N5 118.5(3) . .
N5 C19 N10 115.6(3) . .
C5 C18 C21 107.1(3) . .
C7 C17 C12 108.0(3) . .
C23 C16 C24 117.2(2) . .
C23 C16 C12 124.9(3) . .
C12 C16 C24 117.7(2) . .
C22 C15 C3 119.9(3) . .
C1 C15 C22 119.5(3) . .
C1 C15 C3 120.5(3) . .
C27 C14 C24 120.9(3) . .
N2 C13 C7 106.8(3) . .
N2 C13 C4 126.2(3) . 3_666
C4 C13 C7 126.9(3) 3_666 .
N2 C12 C17 106.7(2) . .
N2 C12 C16 126.5(3) . .
C16 C12 C17 126.7(3) . .
C20 C11 C24 120.9(2) . .
C22 C10 C6 121.2(3) . .
N12 C9 N7 125.0(3) . .
N3 C9 N12 117.2(3) . .
N3 C9 N7 117.8(3) . .
N12 C8 N9 125.8(3) . .
N12 C8 N4 117.4(3) . .
N4 C8 N9 116.8(3) . .
C17 C7 C13 108.4(3) . .
C10 C6 C4 120.4(3) . .
C2 C6 C10 118.2(3) . .
C2 C6 C4 121.2(3) . .
C18 C5 C23 106.8(3) . .
C21 C4 C6 116.7(3) . .
C13 C4 C21 125.5(3) 3_666 .
C13 C4 C6 117.8(3) 3_666 .
N9 C3 C15 116.7(3) . .
N7 C3 N9 126.2(3) . .
N7 C3 C15 117.0(3) . .
C1 C2 C6 120.9(3) . .
C2 C1 C15 120.2(3) . .
C31 N13 C30 132.4(14) . .
C31 N13 C29 112.3(11) . .
C30 N13 C29 115.3(12) . .
O1 C31 N13 141.9(16) . .
C34 N14 C33 125.5(10) . .
C34 N14 C32 114.6(13) . .
C33 N14 C32 119.5(12) . .
O2 C34 N14 126.6(11) . .

loop_
_geom_bond_atom_site_label_1
_geom_bond_atom_site_label_2
_geom_bond_distance
_geom_bond_site_symmetry_2
N2 C13 1.375(4) .
N2 C12 1.367(4) .
N1 C23 1.370(4) .
N1 C21 1.372(4) .
N8 C25 1.340(4) .
N8 C19 1.332(4) .
C28 N11 1.334(4) .
C28 N10 1.340(3) .
C28 C26 1.481(4) .
N12 C9 1.345(4) .
N12 C8 1.330(4) .
N11 C25 1.354(4) .
N10 C19 1.355(4) .
N9 C8 1.354(4) .
N9 C3 1.336(4) .
C27 C26 1.389(4) .
C27 C14 1.369(4) .
C26 C20 1.395(4) .
C25 N6 1.333(4) .
N7 C9 1.357(4) .
N7 C3 1.324(4) .
N4 C8 1.337(4) .
C24 C16 1.491(4) .
C24 C14 1.396(4) .
C24 C11 1.399(4) .
C23 C16 1.397(4) .
C23 C5 1.461(4) .
C22 C15 1.389(4) .
C22 C10 1.385(4) .
C21 C18 1.454(4) .
C21 C4 1.404(4) .
C20 C11 1.388(4) .
C19 N5 1.334(4) .
C18 C5 1.326(4) .
C17 C12 1.425(4) .
C17 C7 1.362(4) .
C16 C12 1.407(4) .
C15 C3 1.496(4) .
C15 C1 1.386(5) .
C13 C7 1.414(4) .
C13 C4 1.404(4) 3_666
C10 C6 1.390(5) .
C9 N3 1.341(4) .
C6 C4 1.495(4) .
C6 C2 1.388(4) .
C4 C13 1.404(4) 3_666
C2 C1 1.383(4) .
O1 C31 1.171(10) .
N13 C31 1.208(10) .
N13 C30 1.342(11) .
N13 C29 1.446(11) .
N14 C34 1.299(10) .
N14 C33 1.380(13) .
N14 C32 1.418(14) .
O2 C34 1.217(10) .
